data_4118207
loop_
_publ_author_name
'Weidong Rao'
'Ming Joo Koh'
'Prasath Kothandaraman'
'Philip Wai Hong Chan'

_publ_section_title
;
 Gold-Catalyzed Cycloisomerization of 1,7-Diyne Benzoates to
 Indeno[1,2-c]azepines and Azabicyclo[4.2.0]octa-1(8),5-dines
;
_journal_name_full 'Journal of the American Chemical Society'
_journal_page_first 10811
_journal_page_last 10814
_journal_paper_doi 10.1021/ja304964s
_journal_volume 134
_journal_year 2012
_chemical_absolute_configuration ad
_chemical_formula_moiety 'C41 H35 N O4 S'
_chemical_formula_sum 'C41 H35 N O4 S'
_chemical_formula_weight 637.76
_chemical_name_systematic
; 
 ? 
;
_space_group_IT_number 170
_symmetry_cell_setting hexagonal
_symmetry_space_group_name_Hall 'P 65'
_symmetry_space_group_name_H-M 'P 65'
_atom_sites_solution_hydrogens geom
_atom_sites_solution_primary direct
_atom_sites_solution_secondary difmap
_audit_creation_method SHELXL-97
_cell_angle_alpha 90.00
_cell_angle_beta 90.00
_cell_angle_gamma 120.00
_cell_formula_units_Z 6
_cell_length_a 10.7247(4)
_cell_length_b 10.7247(4)
_cell_length_c 50.097(2)
_cell_measurement_reflns_used 8352
_cell_measurement_temperature 103(2)
_cell_measurement_theta_max 21.42
_cell_measurement_theta_min 2.23
_cell_volume 4990.1(3)
_computing_cell_refinement 'Bruker SAINT'
_computing_data_collection 'Bruker APEX2'
_computing_data_reduction 'Bruker SAINT'
_computing_molecular_graphics 'Bruker SHELXTL'
_computing_publication_material 'Bruker SHELXTL'
_computing_structure_refinement 'SHELXL-97 (Sheldrick, 2008)'
_computing_structure_solution 'SHELXS-97 (Sheldrick, 2008)'
_diffrn_ambient_temperature 103(2)
_diffrn_measured_fraction_theta_full 0.999
_diffrn_measured_fraction_theta_max 0.999
_diffrn_measurement_device_type 'Bruker APEX-II CCD'
_diffrn_measurement_method '\f and \w scans'
_diffrn_radiation_monochromator graphite
_diffrn_radiation_source 'fine-focus sealed tube'
_diffrn_radiation_type MoK\a
_diffrn_radiation_wavelength 0.71073
_diffrn_reflns_av_R_equivalents 0.1011
_diffrn_reflns_av_sigmaI/netI 0.0709
_diffrn_reflns_limit_h_max 14
_diffrn_reflns_limit_h_min -10
_diffrn_reflns_limit_k_max 14
_diffrn_reflns_limit_k_min -14
_diffrn_reflns_limit_l_max 69
_diffrn_reflns_limit_l_min -69
_diffrn_reflns_number 78666
_diffrn_reflns_theta_full 29.67
_diffrn_reflns_theta_max 29.67
_diffrn_reflns_theta_min 2.19
_exptl_absorpt_coefficient_mu 0.141
_exptl_absorpt_correction_T_max 0.9723
_exptl_absorpt_correction_T_min 0.9457
_exptl_absorpt_correction_type multi-scan
_exptl_absorpt_process_details sadabs
_exptl_crystal_colour yellow
_exptl_crystal_density_diffrn 1.273
_exptl_crystal_description block
_exptl_crystal_F_000 2016
_exptl_crystal_size_max 0.40
_exptl_crystal_size_mid 0.22
_exptl_crystal_size_min 0.20
_refine_diff_density_max 0.359
_refine_diff_density_min -0.435
_refine_diff_density_rms 0.113
_refine_ls_abs_structure_details 'Flack H D (1983), Acta Cryst. A39, 876-881'
_refine_ls_abs_structure_Flack 0.09(8)
_refine_ls_extinction_method none
_refine_ls_goodness_of_fit_ref 1.116
_refine_ls_hydrogen_treatment constr
_refine_ls_matrix_type full
_refine_ls_number_parameters 426
_refine_ls_number_reflns 9382
_refine_ls_number_restraints 1
_refine_ls_restrained_S_all 1.116
_refine_ls_R_factor_all 0.0769
_refine_ls_R_factor_gt 0.0581
_refine_ls_shift/su_max 0.001
_refine_ls_shift/su_mean 0.000
_refine_ls_structure_factor_coef Fsqd
_refine_ls_weighting_details 'calc w=1/[\s^2^(Fo^2^)+(0.0665P)^2^+1.4217P] where P=(Fo^2^+2Fc^2^)/3'
_refine_ls_weighting_scheme calc
_refine_ls_wR_factor_gt 0.1340
_refine_ls_wR_factor_ref 0.1524
_reflns_number_gt 7614
_reflns_number_total 9382
_reflns_threshold_expression >2sigma(I)
_cod_data_source_file ja304964s_si_005.cif
_cod_data_source_block chan196
_cod_original_cell_volume 4990.1(4)
_cod_database_code 4118207

loop_
_symmetry_equiv_pos_as_xyz
'x, y, z'
'-y, x-y, z+2/3'
'-x+y, -x, z+1/3'
'-x, -y, z+1/2'
'y, -x+y, z+1/6'
'x-y, x, z+5/6'

loop_
_atom_site_label
_atom_site_type_symbol
_atom_site_fract_x
_atom_site_fract_y
_atom_site_fract_z
_atom_site_U_iso_or_equiv
_atom_site_adp_type
_atom_site_occupancy
_atom_site_symmetry_multiplicity
_atom_site_calc_flag
_atom_site_refinement_flags
C1 C 0.8814(3) 0.6304(3) 0.15896(5) 0.0175(5) Uani 1 1 d .
C2 C 0.9537(3) 0.6106(3) 0.13383(5) 0.0182(5) Uani 1 1 d .
C3 C 1.0538(3) 0.7528(3) 0.13323(5) 0.0176(5) Uani 1 1 d .
C4 C 0.9930(3) 0.7920(3) 0.15503(5) 0.0174(5) Uani 1 1 d .
C5 C 0.8893(3) 0.5606(3) 0.18473(5) 0.0183(5) Uani 1 1 d .
C6 C 0.7684(3) 0.4382(3) 0.19466(6) 0.0225(6) Uani 1 1 d .
H6 H 0.6813 0.3949 0.1847 0.027 Uiso 1 1 calc R
C7 C 0.7748(3) 0.3797(3) 0.21890(6) 0.0272(6) Uani 1 1 d .
H7 H 0.6919 0.2965 0.2255 0.033 Uiso 1 1 calc R
C8 C 0.9016(3) 0.4416(3) 0.23369(6) 0.0259(6) Uani 1 1 d .
H8 H 0.9050 0.4025 0.2505 0.031 Uiso 1 1 calc R
C9 C 1.0220(3) 0.5601(3) 0.22367(7) 0.0309(7) Uani 1 1 d .
H9 H 1.1094 0.6014 0.2335 0.037 Uiso 1 1 calc R
C10 C 1.0176(3) 0.6199(3) 0.19946(6) 0.0263(6) Uani 1 1 d .
H10 H 1.1018 0.7015 0.1928 0.032 Uiso 1 1 calc R
C11 C 0.6830(3) 0.6442(3) 0.13800(5) 0.0189(5) Uani 1 1 d .
C12 C 0.5271(3) 0.5941(3) 0.14213(6) 0.0201(5) Uani 1 1 d .
C13 C 0.4541(3) 0.6194(3) 0.12170(6) 0.0262(6) Uani 1 1 d .
H13 H 0.5040 0.6683 0.1060 0.031 Uiso 1 1 calc R
C14 C 0.3089(3) 0.5733(3) 0.12435(7) 0.0337(7) Uani 1 1 d .
H14 H 0.2592 0.5900 0.1104 0.040 Uiso 1 1 calc R
C15 C 0.2368(3) 0.5036(3) 0.14714(8) 0.0332(7) Uani 1 1 d .
H15 H 0.1371 0.4719 0.1488 0.040 Uiso 1 1 calc R
C16 C 0.3083(3) 0.4791(3) 0.16760(7) 0.0302(7) Uani 1 1 d .
H16 H 0.2580 0.4320 0.1834 0.036 Uiso 1 1 calc R
C17 C 0.4539(3) 0.5234(3) 0.16506(6) 0.0238(6) Uani 1 1 d .
H17 H 0.5027 0.5052 0.1790 0.029 Uiso 1 1 calc R
C18 C 0.9236(3) 0.4880(3) 0.11709(6) 0.0210(5) Uani 1 1 d .
C19 C 0.8308(3) 0.3468(3) 0.12490(7) 0.0270(6) Uani 1 1 d .
H19 H 0.7821 0.3279 0.1415 0.032 Uiso 1 1 calc R
C20 C 0.8089(3) 0.2329(3) 0.10854(7) 0.0310(7) Uani 1 1 d .
H20 H 0.7463 0.1366 0.1141 0.037 Uiso 1 1 calc R
C21 C 0.8779(3) 0.2595(4) 0.08412(7) 0.0359(8) Uani 1 1 d .
H21 H 0.8630 0.1813 0.0730 0.043 Uiso 1 1 calc R
C22 C 0.9683(3) 0.3990(4) 0.07580(6) 0.0314(7) Uani 1 1 d .
H22 H 1.0147 0.4167 0.0589 0.038 Uiso 1 1 calc R
C23 C 0.9914(3) 0.5131(3) 0.09194(6) 0.0236(6) Uani 1 1 d .
H23 H 1.0533 0.6090 0.0861 0.028 Uiso 1 1 calc R
C24 C 1.0281(3) 0.9273(3) 0.16177(5) 0.0192(5) Uani 1 1 d .
C25 C 0.9605(3) 0.9690(3) 0.18277(6) 0.0212(5) Uani 1 1 d .
C26 C 0.8721(3) 0.8723(3) 0.20230(6) 0.0282(6) Uani 1 1 d .
H26 H 0.8538 0.7761 0.2019 0.034 Uiso 1 1 calc R
C27 C 0.8106(4) 0.9131(4) 0.22212(7) 0.0351(7) Uani 1 1 d .
H27 H 0.7510 0.8451 0.2352 0.042 Uiso 1 1 calc R
C28 C 0.8355(4) 1.0534(4) 0.22304(7) 0.0384(8) Uani 1 1 d .
H28 H 0.7940 1.0820 0.2368 0.046 Uiso 1 1 calc R
C29 C 0.9209(4) 1.1502(4) 0.20383(7) 0.0385(8) Uani 1 1 d .
H29 H 0.9372 1.2458 0.2042 0.046 Uiso 1 1 calc R
C30 C 0.9835(3) 1.1102(3) 0.18390(7) 0.0335(7) Uani 1 1 d .
H30 H 1.0426 1.1788 0.1709 0.040 Uiso 1 1 calc R
C31 C 1.1367(3) 1.0409(3) 0.14285(6) 0.0227(6) Uani 1 1 d .
H31 H 1.1913 1.1340 0.1527 0.027 Uiso 1 1 calc R
C32 C 1.0570(3) 1.0622(4) 0.11935(6) 0.0310(7) Uani 1 1 d .
H32A H 0.9980 0.9688 0.1102 0.037 Uiso 1 1 calc R
H32B H 0.9909 1.0938 0.1264 0.037 Uiso 1 1 calc R
C33 C 1.1581(4) 1.1722(4) 0.09924(7) 0.0390(8) Uani 1 1 d .
H33A H 1.2188 1.2642 0.1083 0.059 Uiso 1 1 calc R
H33B H 1.1018 1.1851 0.0852 0.059 Uiso 1 1 calc R
H33C H 1.2192 1.1382 0.0912 0.059 Uiso 1 1 calc R
C34 C 1.4123(3) 1.0054(3) 0.17309(6) 0.0238(6) Uani 1 1 d .
C35 C 1.3977(3) 1.0651(3) 0.19654(7) 0.0298(7) Uani 1 1 d .
H35 H 1.3855 1.1469 0.1961 0.036 Uiso 1 1 calc R
C36 C 1.4013(3) 1.0041(4) 0.22047(6) 0.0318(7) Uani 1 1 d .
H36 H 1.3922 1.0455 0.2366 0.038 Uiso 1 1 calc R
C37 C 1.4178(3) 0.8835(3) 0.22174(7) 0.0314(7) Uani 1 1 d .
C38 C 1.4208(4) 0.8175(4) 0.24795(8) 0.0441(9) Uani 1 1 d .
H38A H 1.3726 0.7126 0.2460 0.066 Uiso 1 1 calc R
H38B H 1.3709 0.8424 0.2615 0.066 Uiso 1 1 calc R
H38C H 1.5209 0.8544 0.2534 0.066 Uiso 1 1 calc R
C39 C 1.4333(5) 0.8273(4) 0.19832(8) 0.0478(10) Uani 1 1 d .
H39 H 1.4462 0.7459 0.1988 0.057 Uiso 1 1 calc R
C40 C 1.4304(4) 0.8858(4) 0.17422(7) 0.0436(9) Uani 1 1 d .
H40 H 1.4408 0.8446 0.1582 0.052 Uiso 1 1 calc R
C41 C 1.1820(3) 0.8607(3) 0.11780(6) 0.0228(6) Uani 1 1 d .
H41A H 1.2554 0.8307 0.1169 0.027 Uiso 1 1 calc R
H41B H 1.1535 0.8691 0.0994 0.027 Uiso 1 1 calc R
N1 N 1.2408(2) 1.0006(3) 0.13189(5) 0.0220(5) Uani 1 1 d .
O1 O 0.73121(19) 0.5909(2) 0.15734(4) 0.0185(4) Uani 1 1 d .
O2 O 0.7549(2) 0.7208(2) 0.11991(4) 0.0264(4) Uani 1 1 d .
O3 O 1.4848(2) 1.0451(3) 0.12343(4) 0.0365(6) Uani 1 1 d .
O4 O 1.4485(2) 1.2291(2) 0.14720(4) 0.0319(5) Uani 1 1 d .
S1 S 1.40672(7) 1.08133(8) 0.142223(15) 0.02450(15) Uani 1 1 d .

loop_
_atom_site_aniso_label
_atom_site_aniso_U_11
_atom_site_aniso_U_22
_atom_site_aniso_U_33
_atom_site_aniso_U_23
_atom_site_aniso_U_13
_atom_site_aniso_U_12
C1 0.0138(11) 0.0170(12) 0.0212(13) 0.0000(10) 0.0009(10) 0.0074(10)
C2 0.0165(12) 0.0240(13) 0.0161(12) -0.0003(10) -0.0010(9) 0.0116(11)
C3 0.0171(12) 0.0249(13) 0.0125(11) -0.0014(10) -0.0007(9) 0.0119(11)
C4 0.0148(11) 0.0230(13) 0.0134(12) 0.0004(10) -0.0002(9) 0.0086(10)
C5 0.0199(12) 0.0181(12) 0.0173(12) -0.0007(10) -0.0010(10) 0.0097(10)
C6 0.0234(13) 0.0238(13) 0.0215(13) 0.0000(11) -0.0031(11) 0.0126(11)
C7 0.0276(15) 0.0276(15) 0.0279(15) 0.0051(12) 0.0021(12) 0.0149(12)
C8 0.0397(16) 0.0280(14) 0.0145(13) 0.0001(11) -0.0037(12) 0.0203(13)
C9 0.0296(15) 0.0312(16) 0.0318(17) -0.0035(13) -0.0130(13) 0.0152(13)
C10 0.0214(14) 0.0263(14) 0.0274(15) 0.0005(12) -0.0048(12) 0.0089(12)
C11 0.0213(13) 0.0203(12) 0.0168(13) -0.0027(10) -0.0038(10) 0.0117(11)
C12 0.0179(12) 0.0205(12) 0.0231(13) -0.0018(11) -0.0024(11) 0.0105(10)
C13 0.0242(14) 0.0292(15) 0.0263(15) 0.0020(12) -0.0031(12) 0.0141(12)
C14 0.0280(16) 0.0361(17) 0.0412(19) 0.0009(15) -0.0095(14) 0.0193(14)
C15 0.0188(14) 0.0305(16) 0.051(2) -0.0016(15) -0.0036(14) 0.0127(12)
C16 0.0217(14) 0.0315(16) 0.0352(17) 0.0036(13) 0.0048(13) 0.0116(13)
C17 0.0203(13) 0.0258(14) 0.0272(15) -0.0003(12) 0.0003(11) 0.0130(11)
C18 0.0167(12) 0.0270(14) 0.0221(14) -0.0054(11) -0.0058(10) 0.0128(11)
C19 0.0166(13) 0.0276(14) 0.0369(17) -0.0063(13) 0.0006(12) 0.0110(11)
C20 0.0199(14) 0.0235(14) 0.047(2) -0.0093(14) -0.0051(13) 0.0088(12)
C21 0.0275(16) 0.0413(19) 0.044(2) -0.0218(16) -0.0075(14) 0.0208(15)
C22 0.0329(16) 0.0421(18) 0.0240(15) -0.0106(13) -0.0028(12) 0.0225(14)
C23 0.0249(14) 0.0277(14) 0.0224(14) -0.0038(11) -0.0047(11) 0.0163(12)
C24 0.0173(12) 0.0229(13) 0.0151(12) -0.0013(10) 0.0031(10) 0.0083(11)
C25 0.0198(12) 0.0247(14) 0.0193(13) -0.0033(10) 0.0006(11) 0.0113(11)
C26 0.0326(16) 0.0273(15) 0.0261(15) 0.0011(12) 0.0046(12) 0.0161(13)
C27 0.0427(18) 0.0378(18) 0.0278(17) 0.0049(14) 0.0114(14) 0.0223(16)
C28 0.0420(18) 0.0392(18) 0.0369(19) -0.0044(15) 0.0127(15) 0.0225(16)
C29 0.0444(19) 0.0272(16) 0.046(2) -0.0044(15) 0.0126(16) 0.0197(15)
C30 0.0300(15) 0.0216(14) 0.0435(19) 0.0005(13) 0.0162(14) 0.0089(13)
C31 0.0205(13) 0.0207(13) 0.0246(14) 0.0026(11) 0.0048(11) 0.0084(11)
C32 0.0313(16) 0.0341(16) 0.0299(17) 0.0123(13) 0.0078(13) 0.0181(13)
C33 0.045(2) 0.0421(19) 0.0301(17) 0.0184(15) 0.0143(15) 0.0222(16)
C34 0.0200(13) 0.0248(14) 0.0260(15) -0.0042(12) -0.0026(11) 0.0106(11)
C35 0.0325(16) 0.0324(16) 0.0307(16) -0.0011(13) 0.0050(13) 0.0209(14)
C36 0.0318(16) 0.0434(19) 0.0256(16) 0.0026(14) 0.0071(13) 0.0228(15)
C37 0.0235(14) 0.0303(15) 0.0353(17) 0.0010(13) -0.0096(13) 0.0095(13)
C38 0.040(2) 0.041(2) 0.044(2) 0.0056(16) -0.0157(17) 0.0150(16)
C39 0.073(3) 0.044(2) 0.046(2) -0.0190(17) -0.029(2) 0.043(2)
C40 0.062(2) 0.055(2) 0.0325(18) -0.0229(17) -0.0187(17) 0.044(2)
C41 0.0176(13) 0.0252(14) 0.0214(13) -0.0030(11) 0.0030(10) 0.0076(11)
N1 0.0180(11) 0.0233(11) 0.0209(11) -0.0019(9) 0.0024(9) 0.0074(9)
O1 0.0158(8) 0.0232(9) 0.0171(9) 0.0036(7) -0.0002(7) 0.0103(8)
O2 0.0251(10) 0.0325(11) 0.0206(10) 0.0058(9) 0.0000(8) 0.0137(9)
O3 0.0198(10) 0.0548(15) 0.0259(12) -0.0101(11) 0.0028(9) 0.0118(10)
O4 0.0250(11) 0.0255(11) 0.0295(12) 0.0029(9) 0.0023(9) 0.0008(9)
S1 0.0163(3) 0.0282(4) 0.0211(3) -0.0021(3) 0.0030(3) 0.0051(3)

loop_
_atom_type_symbol
_atom_type_description
_atom_type_scat_dispersion_real
_atom_type_scat_dispersion_imag
_atom_type_scat_source
C C 0.0033 0.0016 'International Tables Vol C Tables 4.2.6.8 and 6.1.1.4'
H H 0.0000 0.0000 'International Tables Vol C Tables 4.2.6.8 and 6.1.1.4'
N N 0.0061 0.0033 'International Tables Vol C Tables 4.2.6.8 and 6.1.1.4'
O O 0.0106 0.0060 'International Tables Vol C Tables 4.2.6.8 and 6.1.1.4'
S S 0.1246 0.1234 'International Tables Vol C Tables 4.2.6.8 and 6.1.1.4'

loop_
_geom_angle_atom_site_label_1
_geom_angle_atom_site_label_2
_geom_angle_atom_site_label_3
_geom_angle
O1 C1 C5 103.4(2)
O1 C1 C2 118.3(2)
C5 C1 C2 118.0(2)
O1 C1 C4 116.4(2)
C5 C1 C4 117.3(2)
C2 C1 C4 83.70(19)
C3 C2 C18 134.2(3)
C3 C2 C1 91.9(2)
C18 C2 C1 133.9(2)
C2 C3 C4 95.3(2)
C2 C3 C41 141.8(2)
C4 C3 C41 122.8(2)
C24 C4 C3 125.6(2)
C24 C4 C1 144.7(2)
C3 C4 C1 88.8(2)
C6 C5 C10 118.6(3)
C6 C5 C1 120.8(2)
C10 C5 C1 120.5(2)
C7 C6 C5 120.4(3)
C7 C6 H6 119.8
C5 C6 H6 119.8
C6 C7 C8 120.6(3)
C6 C7 H7 119.7
C8 C7 H7 119.7
C9 C8 C7 119.2(3)
C9 C8 H8 120.4
C7 C8 H8 120.4
C8 C9 C10 120.9(3)
C8 C9 H9 119.5
C10 C9 H9 119.5
C9 C10 C5 120.2(3)
C9 C10 H10 119.9
C5 C10 H10 119.9
O2 C11 O1 125.3(2)
O2 C11 C12 124.6(2)
O1 C11 C12 110.2(2)
C17 C12 C13 119.7(3)
C17 C12 C11 122.6(2)
C13 C12 C11 117.7(3)
C14 C13 C12 120.0(3)
C14 C13 H13 120.0
C12 C13 H13 120.0
C15 C14 C13 120.1(3)
C15 C14 H14 119.9
C13 C14 H14 119.9
C14 C15 C16 120.4(3)
C14 C15 H15 119.8
C16 C15 H15 119.8
C15 C16 C17 120.1(3)
C15 C16 H16 119.9
C17 C16 H16 119.9
C12 C17 C16 119.7(3)
C12 C17 H17 120.2
C16 C17 H17 120.2
C19 C18 C23 118.6(3)
C19 C18 C2 122.5(3)
C23 C18 C2 118.9(3)
C20 C19 C18 120.4(3)
C20 C19 H19 119.8
C18 C19 H19 119.8
C21 C20 C19 120.1(3)
C21 C20 H20 119.9
C19 C20 H20 119.9
C22 C21 C20 120.3(3)
C22 C21 H21 119.9
C20 C21 H21 119.9
C21 C22 C23 120.1(3)
C21 C22 H22 119.9
C23 C22 H22 119.9
C22 C23 C18 120.4(3)
C22 C23 H23 119.8
C18 C23 H23 119.8
C4 C24 C25 126.4(2)
C4 C24 C31 113.3(2)
C25 C24 C31 119.9(2)
C26 C25 C30 117.4(3)
C26 C25 C24 122.1(3)
C30 C25 C24 120.6(3)
C27 C26 C25 121.6(3)
C27 C26 H26 119.2
C25 C26 H26 119.2
C26 C27 C28 120.2(3)
C26 C27 H27 119.9
C28 C27 H27 119.9
C29 C28 C27 119.2(3)
C29 C28 H28 120.4
C27 C28 H28 120.4
C28 C29 C30 120.9(3)
C28 C29 H29 119.5
C30 C29 H29 119.5
C29 C30 C25 120.7(3)
C29 C30 H30 119.7
C25 C30 H30 119.7
N1 C31 C24 112.4(2)
N1 C31 C32 108.3(2)
C24 C31 C32 109.6(2)
N1 C31 H31 108.8
C24 C31 H31 108.8
C32 C31 H31 108.8
C33 C32 C31 112.9(3)
C33 C32 H32A 109.0
C31 C32 H32A 109.0
C33 C32 H32B 109.0
C31 C32 H32B 109.0
H32A C32 H32B 107.8
C32 C33 H33A 109.5
C32 C33 H33B 109.5
H33A C33 H33B 109.5
C32 C33 H33C 109.5
H33A C33 H33C 109.5
H33B C33 H33C 109.5
C35 C34 C40 119.5(3)
C35 C34 S1 119.6(2)
C40 C34 S1 121.0(2)
C36 C35 C34 118.9(3)
C36 C35 H35 120.5
C34 C35 H35 120.5
C35 C36 C37 121.9(3)
C35 C36 H36 119.1
C37 C36 H36 119.1
C39 C37 C36 118.1(3)
C39 C37 C38 120.5(3)
C36 C37 C38 121.4(3)
C37 C38 H38A 109.5
C37 C38 H38B 109.5
H38A C38 H38B 109.5
C37 C38 H38C 109.5
H38A C38 H38C 109.5
H38B C38 H38C 109.5
C37 C39 C40 121.3(3)
C37 C39 H39 119.4
C40 C39 H39 119.4
C39 C40 C34 120.3(3)
C39 C40 H40 119.8
C34 C40 H40 119.8
N1 C41 C3 107.4(2)
N1 C41 H41A 110.2
C3 C41 H41A 110.2
N1 C41 H41B 110.2
C3 C41 H41B 110.2
H41A C41 H41B 108.5
C41 N1 C31 117.9(2)
C41 N1 S1 119.29(19)
C31 N1 S1 120.50(19)
C11 O1 C1 121.4(2)
O3 S1 O4 120.64(14)
O3 S1 N1 106.12(13)
O4 S1 N1 107.33(13)
O3 S1 C34 106.90(14)
O4 S1 C34 107.06(14)
N1 S1 C34 108.31(13)

loop_
_geom_bond_atom_site_label_1
_geom_bond_atom_site_label_2
_geom_bond_distance
C1 O1 1.449(3)
C1 C5 1.516(4)
C1 C2 1.548(4)
C1 C4 1.549(4)
C2 C3 1.358(4)
C2 C18 1.453(4)
C3 C4 1.438(4)
C3 C41 1.495(4)
C4 C24 1.347(4)
C5 C6 1.396(4)
C5 C10 1.402(4)
C6 C7 1.384(4)
C6 H6 0.9500
C7 C8 1.392(4)
C7 H7 0.9500
C8 C9 1.376(4)
C8 H8 0.9500
C9 C10 1.384(4)
C9 H9 0.9500
C10 H10 0.9500
C11 O2 1.207(3)
C11 O1 1.351(3)
C11 C12 1.494(4)
C12 C17 1.384(4)
C12 C13 1.396(4)
C13 C14 1.384(4)
C13 H13 0.9500
C14 C15 1.372(5)
C14 H14 0.9500
C15 C16 1.381(5)
C15 H15 0.9500
C16 C17 1.392(4)
C16 H16 0.9500
C17 H17 0.9500
C18 C19 1.390(4)
C18 C23 1.412(4)
C19 C20 1.389(4)
C19 H19 0.9500
C20 C21 1.384(5)
C20 H20 0.9500
C21 C22 1.379(5)
C21 H21 0.9500
C22 C23 1.381(4)
C22 H22 0.9500
C23 H23 0.9500
C24 C25 1.469(4)
C24 C31 1.523(4)
C25 C26 1.396(4)
C25 C30 1.408(4)
C26 C27 1.378(4)
C26 H26 0.9500
C27 C28 1.392(5)
C27 H27 0.9500
C28 C29 1.376(5)
C28 H28 0.9500
C29 C30 1.385(4)
C29 H29 0.9500
C30 H30 0.9500
C31 N1 1.489(4)
C31 C32 1.538(4)
C31 H31 1.0000
C32 C33 1.517(4)
C32 H32A 0.9900
C32 H32B 0.9900
C33 H33A 0.9800
C33 H33B 0.9800
C33 H33C 0.9800
C34 C35 1.383(4)
C34 C40 1.390(5)
C34 S1 1.763(3)
C35 C36 1.375(5)
C35 H35 0.9500
C36 C37 1.392(5)
C36 H36 0.9500
C37 C39 1.367(5)
C37 C38 1.500(5)
C38 H38A 0.9800
C38 H38B 0.9800
C38 H38C 0.9800
C39 C40 1.369(5)
C39 H39 0.9500
C40 H40 0.9500
C41 N1 1.483(4)
C41 H41A 0.9900
C41 H41B 0.9900
N1 S1 1.626(2)
O3 S1 1.437(2)
O4 S1 1.437(2)
